data_1008247
loop_
_publ_author_name
'Boudjada, A'

_publ_section_title
;
Structure cristalline de l'orthophosphate monoacide de cuivre
monohydrate Cu (H P O~4~) (H~2~ O)
;
_journal_coden_ASTM MRBUAC
_journal_name_full 'Materials Research Bulletin'
_journal_page_first 1083
_journal_page_last 1090
_journal_paper_doi 10.1016/0025-5408(80)90070-7
_journal_volume 15
_journal_year 1980
_chemical_formula_structural 'CU (H P O4) (H2 O)'
_chemical_formula_sum 'Cu H3 O5 P'
_chemical_name_systematic 'COPPER HYDROGENPHOSPHATE HYDRATE'
_space_group_IT_number 14
_symmetry_cell_setting monoclinic
_symmetry_Int_Tables_number 14
_symmetry_space_group_name_Hall '-P 2yab'
_symmetry_space_group_name_H-M 'P 1 21/a 1'
_cell_angle_alpha 90
_cell_angle_beta 94.16(1)
_cell_angle_gamma 90
_cell_formula_units_Z 4
_cell_length_a 8.606(3)
_cell_length_b 6.346(3)
_cell_length_c 6.811(3)
_cell_volume 371.0
_exptl_crystal_density_meas 3.18
_refine_ls_R_factor_all 0.057
_cod_original_formula_sum 'H3 Cu O5 P'
_cod_database_code 1008247

loop_
_symmetry_equiv_pos_as_xyz
x,y,z
1/2-x,1/2+y,-z
-x,-y,-z
1/2+x,1/2-y,z

loop_
_atom_site_label
_atom_site_type_symbol
_atom_site_symmetry_multiplicity
_atom_site_Wyckoff_symbol
_atom_site_fract_x
_atom_site_fract_y
_atom_site_fract_z
_atom_site_occupancy
_atom_site_attached_hydrogens
_atom_site_calc_flag
Cu1 Cu2+ 2 a 0. 0. 0. 1. 0 d
Cu2 Cu2+ 2 b 0. 0. 0.5 1. 0 d
P1 P5+ 4 e 0.2349(1) 0.2989(2) 0.2250(1) 1. 0 d
O1 O2- 4 e 0.1338(3) 0.1027(4) 0.2230(1) 1. 0 d
O2 O2- 4 e 0.3409(3) 0.2972(5) 0.0555(3) 1. 0 d
O3 O2- 4 e 0.3223(3) 0.3211(5) 0.4260(4) 1. 0 d
O4 O2- 4 e 0.1227(3) 0.4960(5) 0.1918(4) 1. 1 d
O5 O2- 4 e 0.4125(3) 0.7338(4) 0.3234(4) 1. 2 d

loop_
_atom_type_symbol
_atom_type_oxidation_number
Cu2+ 2.000
P5+ 5.000
O2- -2.000
H1+ 1.000
